data_7060408
loop_
_publ_author_name
'Bag, Riya'
'Sikdar, Yeasin'
'Saha, Pinaki'
'Ghosh, Prasanta'
'Drew, Michael G. B.'
'Tang, Jinkui'
'Goswami, Sanchita'

_publ_section_title
;
 Enhancement of the coordinating flexibility in a Schiff--Mannich combo
 ligand: forced generation of a new NiII--Ophenoxo--LnIII--Oalkoxo--LnIII
 array (Ln = Gd, Tb, Dy and Ho)
;
_journal_issue 11
_journal_name_full 'New Journal of Chemistry'
_journal_page_first 5258
_journal_page_last 5265
_journal_paper_doi 10.1039/D0NJ05812B
_journal_volume 45
_journal_year 2021
_chemical_formula_sum 'C30 H39 Gd2 N9 Ni O18'
_chemical_formula_weight 1186.91
_space_group_crystal_system monoclinic
_space_group_IT_number 14
_space_group_name_Hall '-P 2ybc'
_space_group_name_H-M_alt 'P 1 21/c 1'
_atom_sites_solution_hydrogens mixed
_audit_creation_method SHELXL-2016/6
_audit_update_record
;
2021-02-03 deposited with the CCDC.	2021-02-11 downloaded from the CCDC.
;
_cell_angle_alpha 90
_cell_angle_beta 109.147(2)
_cell_angle_gamma 90
_cell_formula_units_Z 4
_cell_length_a 12.8995(7)
_cell_length_b 18.7091(10)
_cell_length_c 18.0277(10)
_cell_measurement_reflns_used 59314
_cell_measurement_temperature 298(2)
_cell_measurement_theta_max 26.353
_cell_measurement_theta_min 2.484
_cell_volume 4110.1(4)
_computing_cell_refinement 'Bruker SAINT'
_computing_data_collection 'Bruker APEX3'
_computing_data_reduction 'Bruker SAINT'
_computing_molecular_graphics 'Olex2 1.3 (Dolomanov et al., 2009)'
_computing_publication_material 'Olex2 1.3 (Dolomanov et al., 2009)'
_computing_structure_refinement 'SHELXL-2016/6 (Sheldrick, 2016)'
_computing_structure_solution 'SHELXT 2014/4 (Sheldrick, 2014)'
_diffrn_ambient_temperature 298(2)
_diffrn_measured_fraction_theta_full 0.998
_diffrn_measured_fraction_theta_max 0.995
_diffrn_measurement_device_type 'Bruker AXS D8 QUEST ECO'
_diffrn_measurement_method 'Phi and omega scan'
_diffrn_radiation_type MoK\a
_diffrn_radiation_wavelength 0.71073
_diffrn_reflns_av_R_equivalents 0.0381
_diffrn_reflns_av_unetI/netI 0.0226
_diffrn_reflns_Laue_measured_fraction_full 0.998
_diffrn_reflns_Laue_measured_fraction_max 0.995
_diffrn_reflns_limit_h_max 16
_diffrn_reflns_limit_h_min -16
_diffrn_reflns_limit_k_max 23
_diffrn_reflns_limit_k_min -23
_diffrn_reflns_limit_l_max 22
_diffrn_reflns_limit_l_min -22
_diffrn_reflns_number 59308
_diffrn_reflns_point_group_measured_fraction_full 0.998
_diffrn_reflns_point_group_measured_fraction_max 0.995
_diffrn_reflns_theta_full 25.242
_diffrn_reflns_theta_max 26.353
_diffrn_reflns_theta_min 2.484
_exptl_absorpt_coefficient_mu 3.727
_exptl_absorpt_correction_T_max 0.401
_exptl_absorpt_correction_T_min 0.295
_exptl_absorpt_correction_type multi-scan
_exptl_absorpt_process_details SADABS
_exptl_crystal_colour orange
_exptl_crystal_density_diffrn 1.918
_exptl_crystal_description block
_exptl_crystal_F_000 2328
_exptl_crystal_size_max 0.32
_exptl_crystal_size_mid 0.25
_exptl_crystal_size_min 0.25
_refine_diff_density_max 1.510
_refine_diff_density_min -0.939
_refine_diff_density_rms 0.123
_refine_ls_extinction_method none
_refine_ls_goodness_of_fit_ref 1.176
_refine_ls_hydrogen_treatment mixed
_refine_ls_matrix_type full
_refine_ls_number_parameters 571
_refine_ls_number_reflns 8394
_refine_ls_number_restraints 51
_refine_ls_restrained_S_all 1.180
_refine_ls_R_factor_all 0.0475
_refine_ls_R_factor_gt 0.0372
_refine_ls_shift/su_max 0.002
_refine_ls_shift/su_mean 0.000
_refine_ls_structure_factor_coef Fsqd
_refine_ls_weighting_details 'w=1/[\s^2^(Fo^2^)+(0.0151P)^2^+20.2155P] where P=(Fo^2^+2Fc^2^)/3'
_refine_ls_weighting_scheme calc
_refine_ls_wR_factor_gt 0.0757
_refine_ls_wR_factor_ref 0.0834
_reflns_Friedel_coverage 0.000
_reflns_number_gt 7190
_reflns_number_total 8394
_reflns_threshold_expression 'I > 2\s(I)'
_cod_data_source_file d0nj05812b2.cif
_cod_data_source_block 1
_cod_depositor_comments 'Adding full bibliography for 7060408--7060412.cif.'
_cod_original_sg_symbol_H-M 'P 21/c'
_cod_database_code 7060408
_shelx_shelxl_version_number 2016/6
_shelx_space_group_comment
;
The symmetry employed for this shelxl refinement is uniquely defined
by the following loop, which should always be used as a source of
symmetry information in preference to the above space-group names.
They are only intended as comments.
;

loop_
_space_group_symop_operation_xyz
'x, y, z'
'-x, y+1/2, -z+1/2'
'-x, -y, -z'
'x, -y-1/2, z-1/2'

loop_
_atom_site_label
_atom_site_type_symbol
_atom_site_fract_x
_atom_site_fract_y
_atom_site_fract_z
_atom_site_U_iso_or_equiv
_atom_site_adp_type
_atom_site_occupancy
_atom_site_site_symmetry_order
_atom_site_calc_flag
_atom_site_refinement_flags_posn
_atom_site_refinement_flags_adp
_atom_site_refinement_flags_occupancy
_atom_site_disorder_assembly
_atom_site_disorder_group
Ni1 Ni 0.56728(5) 0.53515(3) 0.11863(4) 0.03231(14) Uani 1 1 d . . . . .
Gd1 Gd 0.64483(2) 0.45608(2) 0.29067(2) 0.02993(7) Uani 1 1 d D . . . .
Gd2 Gd 0.68484(2) 0.63336(2) 0.38832(2) 0.03386(7) Uani 1 1 d . . . . .
O1 O 0.6983(3) 0.49098(19) 0.1792(2) 0.0337(8) Uani 1 1 d . . . . .
O2 O 0.7733(3) 0.53709(18) 0.3588(2) 0.0359(8) Uani 1 1 d . . . . .
O3 O 0.6478(3) 0.3264(2) 0.2628(3) 0.0527(11) Uani 1 1 d D . . . .
O4 O 0.4959(3) 0.46675(18) 0.1631(2) 0.0341(8) Uani 1 1 d . . . . .
O5 O 0.5565(3) 0.55167(18) 0.3225(2) 0.0345(8) Uani 1 1 d . . . . .
O5A O 0.6552(5) 0.6670(3) 0.2478(3) 0.0732(14) Uani 1 1 d . . . . .
O5B O 0.7651(7) 0.7362(3) 0.2112(4) 0.116(3) Uani 1 1 d . . . . .
O5C O 0.7994(5) 0.7081(3) 0.3334(4) 0.0847(17) Uani 1 1 d . . . . .
O6 O 0.6859(3) 0.4206(2) 0.4278(2) 0.0430(9) Uani 1 1 d D . . . .
O6A O 0.8713(3) 0.6556(2) 0.4867(3) 0.0526(10) Uani 1 1 d . . . . .
O6B O 0.9118(4) 0.7483(3) 0.5622(4) 0.0891(19) Uani 1 1 d . . . . .
O6C O 0.7476(3) 0.7341(2) 0.4820(3) 0.0581(12) Uani 1 1 d . . . . .
O7A O 0.5294(4) 0.7259(2) 0.3367(3) 0.0620(12) Uani 1 1 d . . . . .
O7B O 0.3963(4) 0.7411(3) 0.3825(3) 0.0835(17) Uani 1 1 d . . . . .
O7C O 0.5271(3) 0.6666(2) 0.4368(2) 0.0483(10) Uani 1 1 d . . . . .
O8A O 0.8122(5) 0.4906(3) 0.5708(5) 0.109(2) Uani 1 1 d . . . . .
O8B O 0.6936(4) 0.5626(3) 0.5019(2) 0.0667(14) Uani 1 1 d . . . . .
O8C O 0.7986(5) 0.5935(3) 0.6173(3) 0.0821(17) Uani 1 1 d . . . . .
N1 N 0.8373(4) 0.4010(2) 0.3242(3) 0.0373(10) Uani 1 1 d . . . . .
N2 N 0.6356(4) 0.6086(2) 0.0841(3) 0.0423(11) Uani 1 1 d D . . . .
N3 N 0.4744(4) 0.4120(2) 0.3197(3) 0.0371(10) Uani 1 1 d . . . . .
N4 N 0.4400(4) 0.5730(3) 0.0499(3) 0.0544(13) Uani 1 1 d D . . . .
N5 N 0.7411(7) 0.7048(3) 0.2631(4) 0.0709(19) Uani 1 1 d . . . . .
N6 N 0.8457(4) 0.7141(3) 0.5115(3) 0.0528(13) Uani 1 1 d . . . . .
N7 N 0.4815(4) 0.7120(3) 0.3859(3) 0.0450(11) Uani 1 1 d . . . . .
N8 N 0.7701(4) 0.5502(3) 0.5652(3) 0.0428(11) Uani 1 1 d . . . . .
C1 C 0.8012(4) 0.5107(3) 0.1822(3) 0.0352(11) Uani 1 1 d . . . . .
C2 C 0.8896(4) 0.4654(3) 0.2202(3) 0.0376(12) Uani 1 1 d . . . . .
C3 C 0.9967(5) 0.4866(3) 0.2269(3) 0.0455(13) Uani 1 1 d . . . . .
H3A H 1.054724 0.456320 0.252193 0.055 Uiso 1 1 calc R U . . .
C4 C 1.0193(5) 0.5509(3) 0.1974(4) 0.0476(14) Uani 1 1 d . . . . .
C5 C 0.9319(5) 0.5936(3) 0.1584(3) 0.0434(13) Uani 1 1 d . . . . .
H5A H 0.944812 0.636953 0.137719 0.052 Uiso 1 1 calc R U . . .
C6 C 0.8229(4) 0.5734(3) 0.1488(3) 0.0369(11) Uani 1 1 d . . . . .
C7 C 1.1367(5) 0.5732(4) 0.2089(5) 0.0633(18) Uani 1 1 d . . . . .
H7A H 1.167701 0.541790 0.179674 0.095 Uiso 1 1 calc R U . . .
H7B H 1.179089 0.570536 0.263665 0.095 Uiso 1 1 calc R U . . .
H7C H 1.137469 0.621337 0.190724 0.095 Uiso 1 1 calc R U . . .
C8 C 0.8722(5) 0.3950(3) 0.2540(3) 0.0440(13) Uani 1 1 d . . . . .
H8A H 0.817022 0.368310 0.213858 0.053 Uiso 1 1 calc R U . . .
H8B H 0.940040 0.367926 0.267820 0.053 Uiso 1 1 calc R U . . .
C9 C 0.9128(4) 0.4446(3) 0.3877(3) 0.0430(13) Uani 1 1 d . . . . .
H9A H 0.987327 0.436828 0.388209 0.052 Uiso 1 1 calc R U . . .
H9B H 0.908406 0.428438 0.437715 0.052 Uiso 1 1 calc R U . . .
C10 C 0.8882(4) 0.5243(3) 0.3795(3) 0.0409(12) Uani 1 1 d . . . . .
H10A H 0.926305 0.548019 0.428727 0.049 Uiso 1 1 calc R U . . .
H10B H 0.914824 0.544047 0.339388 0.049 Uiso 1 1 calc R U . . .
C11 C 0.8306(5) 0.3271(3) 0.3545(4) 0.0507(15) Uani 1 1 d . . . . .
H11A H 0.812783 0.330081 0.402624 0.061 Uiso 1 1 calc R U . . .
H11B H 0.901572 0.303943 0.366559 0.061 Uiso 1 1 calc R U . . .
C12 C 0.7453(5) 0.2827(3) 0.2956(4) 0.0554(16) Uani 1 1 d D . . . .
H12A H 0.772744 0.266988 0.254187 0.067 Uiso 1 1 calc R U . . .
H12B H 0.727890 0.240761 0.320850 0.067 Uiso 1 1 calc R U . . .
C13 C 0.7387(5) 0.6205(3) 0.1018(3) 0.0421(13) Uani 1 1 d . . . . .
H13 H 0.760515 0.662284 0.083043 0.051 Uiso 1 1 calc R U . . .
C14 C 0.3862(4) 0.4540(3) 0.1388(3) 0.0347(11) Uani 1 1 d . . . . .
C15 C 0.3400(5) 0.4064(3) 0.1796(3) 0.0406(12) Uani 1 1 d . . . . .
C16 C 0.2286(5) 0.3894(3) 0.1493(4) 0.0486(14) Uani 1 1 d . . . . .
H16 H 0.200077 0.357302 0.177002 0.058 Uiso 1 1 calc R U . . .
C17 C 0.1579(5) 0.4180(3) 0.0796(4) 0.0493(14) Uani 1 1 d . . . . .
C18 C 0.2008(5) 0.4684(4) 0.0438(3) 0.0506(15) Uani 1 1 d . . . . .
H18 H 0.155088 0.490672 -0.001129 0.061 Uiso 1 1 calc R U . . .
C19 C 0.3130(4) 0.4880(3) 0.0727(3) 0.0397(12) Uani 1 1 d . . . . .
C20 C 0.0390(5) 0.3946(5) 0.0491(5) 0.071(2) Uani 1 1 d . . . . .
H20A H 0.003045 0.417396 -0.000410 0.107 Uiso 1 1 calc R U . . .
H20B H 0.003205 0.407903 0.086027 0.107 Uiso 1 1 calc R U . . .
H20C H 0.035486 0.343662 0.042212 0.107 Uiso 1 1 calc R U . . .
C21 C 0.4036(5) 0.3674(3) 0.2542(4) 0.0459(13) Uani 1 1 d . . . . .
H21A H 0.351599 0.342032 0.272981 0.055 Uiso 1 1 calc R U . . .
H21B H 0.449650 0.331911 0.241122 0.055 Uiso 1 1 calc R U . . .
C22 C 0.4151(5) 0.4746(3) 0.3374(3) 0.0425(13) Uani 1 1 d . . . . .
H22A H 0.434284 0.479402 0.393840 0.051 Uiso 1 1 calc R U . . .
H22B H 0.336750 0.465902 0.316025 0.051 Uiso 1 1 calc R U . . .
C23 C 0.4417(4) 0.5442(3) 0.3036(3) 0.0376(12) Uani 1 1 d . . . . .
H23A H 0.407154 0.544344 0.247029 0.045 Uiso 1 1 calc R U . . .
H23B H 0.412797 0.584239 0.324944 0.045 Uiso 1 1 calc R U . . .
C24 C 0.5111(5) 0.3631(3) 0.3888(4) 0.0516(15) Uani 1 1 d . . . . .
H24A H 0.537650 0.318993 0.373136 0.062 Uiso 1 1 calc R U . . .
H24B H 0.448724 0.351471 0.405252 0.062 Uiso 1 1 calc R U . . .
C25 C 0.6011(5) 0.3949(4) 0.4578(4) 0.0549(17) Uani 1 1 d D . . . .
C26 C 0.3449(5) 0.5464(4) 0.0338(4) 0.0564(17) Uani 1 1 d . . . . .
H26 H 0.289948 0.567029 -0.007795 0.068 Uiso 1 1 calc R U . . .
C27 C 0.5575(7) 0.6669(5) 0.0458(6) 0.046(3) Uani 0.668(17) 1 d D U P A 1
H27A H 0.588683 0.697957 0.015511 0.056 Uiso 0.668(17) 1 calc R U P A 1
H27B H 0.539118 0.695413 0.084709 0.056 Uiso 0.668(17) 1 calc R U P A 1
C28 C 0.4580(7) 0.6290(5) -0.0067(5) 0.046(3) Uani 0.668(17) 1 d D U P A 1
H28A H 0.472304 0.606881 -0.051032 0.055 Uiso 0.668(17) 1 calc R U P A 1
H28B H 0.395787 0.661042 -0.025655 0.055 Uiso 0.668(17) 1 calc R U P A 1
C27A C 0.5608(13) 0.6504(13) 0.0176(12) 0.045(5) Uani 0.332(17) 1 d D . P A 2
H27C H 0.549368 0.626307 -0.032097 0.054 Uiso 0.332(17) 1 calc R U P A 2
H27D H 0.589891 0.697865 0.015043 0.054 Uiso 0.332(17) 1 calc R U P A 2
C28A C 0.4569(15) 0.6541(11) 0.0369(17) 0.057(5) Uani 0.332(17) 1 d D . P A 2
H28C H 0.396892 0.673556 -0.006152 0.069 Uiso 0.332(17) 1 calc R U P A 2
H28D H 0.465787 0.681811 0.084071 0.069 Uiso 0.332(17) 1 calc R U P A 2
N1S N 0.1976(10) 0.7867(7) 0.4725(9) 0.165(5) Uani 1 1 d . U . . .
C1S C 0.0828(11) 0.6879(7) 0.3921(9) 0.146(5) Uani 1 1 d . U . . .
H1SA H 0.040297 0.670881 0.423293 0.219 Uiso 1 1 calc R U . . .
H1SB H 0.128901 0.650122 0.384837 0.219 Uiso 1 1 calc R U . . .
H1SC H 0.034419 0.703333 0.341840 0.219 Uiso 1 1 calc R U . . .
C2S C 0.1477(11) 0.7451(7) 0.4301(8) 0.115(4) Uani 1 1 d . U . . .
H3 H 0.602(4) 0.3027(19) 0.226(4) 0.173 Uiso 1 1 d D U . . .
H6 H 0.735(4) 0.439(3) 0.4674(9) 0.173 Uiso 1 1 d D U . . .

loop_
_atom_site_aniso_label
_atom_site_aniso_U_11
_atom_site_aniso_U_22
_atom_site_aniso_U_33
_atom_site_aniso_U_23
_atom_site_aniso_U_13
_atom_site_aniso_U_12
Ni1 0.0337(3) 0.0325(3) 0.0305(3) 0.0055(3) 0.0102(3) 0.0063(3)
Gd1 0.03293(13) 0.02621(12) 0.03047(13) 0.00252(9) 0.01014(10) 0.00160(9)
Gd2 0.03818(14) 0.02945(13) 0.03451(14) -0.00140(10) 0.01270(11) -0.00076(10)
O1 0.0324(18) 0.0373(19) 0.0327(18) 0.0061(15) 0.0124(15) 0.0058(15)
O2 0.0298(18) 0.0332(19) 0.044(2) -0.0027(15) 0.0119(16) -0.0019(14)
O3 0.049(2) 0.031(2) 0.067(3) -0.0027(19) 0.004(2) 0.0037(18)
O4 0.0328(18) 0.0341(19) 0.0328(18) 0.0028(14) 0.0072(15) 0.0021(14)
O5 0.0295(18) 0.0320(18) 0.041(2) -0.0041(15) 0.0095(15) -0.0003(14)
O5A 0.100(4) 0.079(4) 0.047(3) 0.004(3) 0.034(3) 0.007(3)
O5B 0.235(8) 0.053(3) 0.118(5) 0.020(3) 0.136(6) 0.014(4)
O5C 0.111(5) 0.066(4) 0.091(4) 0.000(3) 0.051(4) -0.033(3)
O6 0.046(2) 0.046(2) 0.038(2) 0.0061(17) 0.0146(17) -0.0061(18)
O6A 0.046(2) 0.047(2) 0.063(3) -0.014(2) 0.014(2) 0.0017(19)
O6B 0.059(3) 0.072(3) 0.113(5) -0.049(3) -0.002(3) -0.004(3)
O6C 0.044(2) 0.056(3) 0.071(3) -0.025(2) 0.015(2) 0.006(2)
O7A 0.076(3) 0.056(3) 0.055(3) 0.018(2) 0.023(2) 0.006(2)
O7B 0.065(3) 0.100(4) 0.077(4) -0.016(3) 0.011(3) 0.038(3)
O7C 0.047(2) 0.059(3) 0.042(2) 0.006(2) 0.0185(19) 0.008(2)
O8A 0.070(4) 0.060(4) 0.158(7) 0.012(4) -0.014(4) 0.006(3)
O8B 0.060(3) 0.087(4) 0.039(2) 0.026(2) -0.005(2) -0.013(3)
O8C 0.085(4) 0.104(4) 0.056(3) -0.030(3) 0.022(3) -0.029(3)
N1 0.037(2) 0.032(2) 0.041(2) 0.0074(19) 0.010(2) 0.0068(18)
N2 0.042(3) 0.040(2) 0.047(3) 0.018(2) 0.017(2) 0.011(2)
N3 0.041(2) 0.031(2) 0.039(2) 0.0057(18) 0.012(2) -0.0064(19)
N4 0.043(3) 0.054(3) 0.065(3) 0.027(3) 0.016(3) 0.010(2)
N5 0.119(6) 0.036(3) 0.081(5) 0.007(3) 0.066(5) 0.011(3)
N6 0.039(3) 0.051(3) 0.066(3) -0.020(3) 0.014(3) -0.004(2)
N7 0.044(3) 0.042(3) 0.044(3) -0.010(2) 0.008(2) 0.003(2)
N8 0.034(2) 0.053(3) 0.038(3) 0.004(2) 0.008(2) -0.006(2)
C1 0.040(3) 0.039(3) 0.028(2) 0.001(2) 0.013(2) 0.007(2)
C2 0.041(3) 0.041(3) 0.032(3) 0.002(2) 0.013(2) 0.011(2)
C3 0.042(3) 0.050(3) 0.044(3) 0.001(3) 0.013(3) 0.013(3)
C4 0.039(3) 0.059(4) 0.047(3) 0.003(3) 0.017(3) 0.004(3)
C5 0.046(3) 0.044(3) 0.043(3) 0.006(2) 0.019(3) 0.001(3)
C6 0.034(3) 0.040(3) 0.037(3) 0.004(2) 0.012(2) 0.004(2)
C7 0.041(3) 0.073(5) 0.078(5) 0.004(4) 0.022(3) 0.002(3)
C8 0.048(3) 0.036(3) 0.049(3) 0.003(2) 0.018(3) 0.014(2)
C9 0.034(3) 0.046(3) 0.044(3) 0.003(3) 0.006(2) 0.004(2)
C10 0.030(3) 0.045(3) 0.048(3) -0.009(3) 0.013(2) -0.003(2)
C11 0.055(4) 0.035(3) 0.060(4) 0.017(3) 0.015(3) 0.011(3)
C12 0.055(4) 0.034(3) 0.071(4) 0.007(3) 0.013(3) 0.008(3)
C13 0.044(3) 0.044(3) 0.042(3) 0.011(2) 0.020(3) 0.003(2)
C14 0.034(3) 0.037(3) 0.031(3) -0.010(2) 0.007(2) -0.003(2)
C15 0.045(3) 0.031(3) 0.045(3) -0.005(2) 0.013(3) -0.002(2)
C16 0.043(3) 0.042(3) 0.060(4) -0.010(3) 0.017(3) -0.012(3)
C17 0.041(3) 0.052(4) 0.053(4) -0.015(3) 0.012(3) -0.005(3)
C18 0.037(3) 0.069(4) 0.037(3) -0.006(3) 0.002(3) 0.000(3)
C19 0.039(3) 0.049(3) 0.031(3) -0.002(2) 0.012(2) 0.002(2)
C20 0.047(4) 0.090(6) 0.074(5) -0.008(4) 0.016(4) -0.019(4)
C21 0.051(3) 0.030(3) 0.055(3) 0.002(2) 0.015(3) -0.009(2)
C22 0.042(3) 0.046(3) 0.042(3) 0.000(2) 0.018(3) -0.001(2)
C23 0.033(3) 0.035(3) 0.044(3) -0.008(2) 0.012(2) -0.002(2)
C24 0.058(4) 0.051(4) 0.047(3) 0.015(3) 0.018(3) -0.010(3)
C25 0.050(4) 0.075(4) 0.040(3) 0.014(3) 0.015(3) -0.018(3)
C26 0.041(3) 0.077(5) 0.046(3) 0.023(3) 0.006(3) 0.009(3)
C27 0.050(5) 0.039(5) 0.052(6) 0.017(5) 0.019(5) 0.012(4)
C28 0.045(5) 0.051(5) 0.034(5) 0.009(4) 0.002(4) 0.017(4)
C27A 0.041(5) 0.046(10) 0.049(8) 0.020(8) 0.016(5) 0.014(5)
C28A 0.049(5) 0.053(4) 0.077(15) 0.032(8) 0.030(8) 0.020(5)
N1S 0.112(7) 0.164(8) 0.226(9) -0.035(7) 0.066(6) 0.009(6)
C1S 0.143(8) 0.136(8) 0.158(9) -0.008(7) 0.047(7) -0.007(7)
C2S 0.107(5) 0.113(5) 0.130(6) -0.008(4) 0.044(4) 0.005(4)

loop_
_atom_type_symbol
_atom_type_description
_atom_type_scat_dispersion_real
_atom_type_scat_dispersion_imag
_atom_type_scat_source
C C 0.0033 0.0016 'International Tables Vol C Tables 4.2.6.8 and 6.1.1.4'
H H 0.0000 0.0000 'International Tables Vol C Tables 4.2.6.8 and 6.1.1.4'
N N 0.0061 0.0033 'International Tables Vol C Tables 4.2.6.8 and 6.1.1.4'
O O 0.0106 0.0060 'International Tables Vol C Tables 4.2.6.8 and 6.1.1.4'
Ni Ni 0.3393 1.1124 'International Tables Vol C Tables 4.2.6.8 and 6.1.1.4'
Gd Gd -0.1653 3.9035 'International Tables Vol C Tables 4.2.6.8 and 6.1.1.4'

loop_
_geom_angle_atom_site_label_1
_geom_angle_atom_site_label_2
_geom_angle_atom_site_label_3
_geom_angle
_geom_angle_site_symmetry_1
_geom_angle_site_symmetry_3
_geom_angle_publ_flag
N4 Ni1 N2 84.6(2) . . ?
N4 Ni1 O1 173.7(2) . . ?
N2 Ni1 O1 94.91(18) . . ?
N4 Ni1 O4 95.42(19) . . ?
N2 Ni1 O4 173.59(19) . . ?
O1 Ni1 O4 85.78(15) . . ?
O2 Gd1 O5 71.34(12) . . ?
O2 Gd1 O1 85.05(12) . . ?
O5 Gd1 O1 107.34(12) . . ?
O2 Gd1 O6 75.97(13) . . ?
O5 Gd1 O6 85.35(13) . . ?
O1 Gd1 O6 152.56(12) . . ?
O2 Gd1 O4 130.66(12) . . ?
O5 Gd1 O4 82.62(12) . . ?
O1 Gd1 O4 63.38(11) . . ?
O6 Gd1 O4 143.78(12) . . ?
O2 Gd1 O3 134.53(13) . . ?
O5 Gd1 O3 148.85(14) . . ?
O1 Gd1 O3 93.90(14) . . ?
O6 Gd1 O3 85.81(14) . . ?
O4 Gd1 O3 87.11(12) . . ?
O2 Gd1 N3 128.62(13) . . ?
O5 Gd1 N3 70.67(13) . . ?
O1 Gd1 N3 139.08(13) . . ?
O6 Gd1 N3 67.73(13) . . ?
O4 Gd1 N3 76.05(13) . . ?
O3 Gd1 N3 78.33(15) . . ?
O2 Gd1 N1 70.46(13) . . ?
O5 Gd1 N1 140.82(13) . . ?
O1 Gd1 N1 77.69(13) . . ?
O6 Gd1 N1 77.38(14) . . ?
O4 Gd1 N1 130.27(13) . . ?
O3 Gd1 N1 64.99(14) . . ?
N3 Gd1 N1 130.64(14) . . ?
O5 Gd2 O2 71.54(12) . . ?
O5 Gd2 O8B 84.11(14) . . ?
O2 Gd2 O8B 82.90(16) . . ?
O5 Gd2 O5C 126.88(18) . . ?
O2 Gd2 O5C 86.74(17) . . ?
O8B Gd2 O5C 141.8(2) . . ?
O5 Gd2 O6C 151.90(13) . . ?
O2 Gd2 O6C 132.86(13) . . ?
O8B Gd2 O6C 85.72(17) . . ?
O5C Gd2 O6C 74.80(18) . . ?
O5 Gd2 O6A 147.44(13) . . ?
O2 Gd2 O6A 81.92(13) . . ?
O8B Gd2 O6A 73.99(15) . . ?
O5C Gd2 O6A 68.15(19) . . ?
O6C Gd2 O6A 51.00(13) . . ?
O5 Gd2 O5A 78.40(17) . . ?
O2 Gd2 O5A 83.41(15) . . ?
O8B Gd2 O5A 160.49(19) . . ?
O5C Gd2 O5A 50.7(2) . . ?
O6C Gd2 O5A 113.79(18) . . ?
O6A Gd2 O5A 117.61(18) . . ?
O5 Gd2 O7C 79.41(13) . . ?
O2 Gd2 O7C 142.15(13) . . ?
O8B Gd2 O7C 70.25(16) . . ?
O5C Gd2 O7C 130.71(18) . . ?
O6C Gd2 O7C 72.50(14) . . ?
O6A Gd2 O7C 113.97(13) . . ?
O5A Gd2 O7C 114.29(16) . . ?
O5 Gd2 O7A 85.21(14) . . ?
O2 Gd2 O7A 146.39(14) . . ?
O8B Gd2 O7A 119.32(16) . . ?
O5C Gd2 O7A 88.37(19) . . ?
O6C Gd2 O7A 77.12(15) . . ?
O6A Gd2 O7A 126.45(15) . . ?
O5A Gd2 O7A 68.03(16) . . ?
O7C Gd2 O7A 49.07(14) . . ?
C1 O1 Ni1 125.7(3) . . ?
C1 O1 Gd1 125.5(3) . . ?
Ni1 O1 Gd1 98.90(14) . . ?
C10 O2 Gd1 122.5(3) . . ?
C10 O2 Gd2 128.9(3) . . ?
Gd1 O2 Gd2 108.59(14) . . ?
C12 O3 Gd1 122.5(3) . . ?
C12 O3 H3 108.4(17) . . ?
Gd1 O3 H3 127.6(18) . . ?
C14 O4 Ni1 125.5(3) . . ?
C14 O4 Gd1 134.0(3) . . ?
Ni1 O4 Gd1 96.35(14) . . ?
C23 O5 Gd2 135.8(3) . . ?
C23 O5 Gd1 115.5(3) . . ?
Gd2 O5 Gd1 108.50(13) . . ?
N5 O5A Gd2 95.0(4) . . ?
N5 O5C Gd2 98.0(4) . . ?
C25 O6 Gd1 121.8(3) . . ?
C25 O6 H6 105.6(18) . . ?
Gd1 O6 H6 126(2) . . ?
N6 O6A Gd2 95.3(3) . . ?
N6 O6C Gd2 96.9(3) . . ?
N7 O7A Gd2 96.3(3) . . ?
N7 O7C Gd2 98.7(3) . . ?
N8 O8B Gd2 132.4(4) . . ?
C9 N1 C8 113.3(4) . . ?
C9 N1 C11 109.2(4) . . ?
C8 N1 C11 108.1(4) . . ?
C9 N1 Gd1 107.5(3) . . ?
C8 N1 Gd1 111.8(3) . . ?
C11 N1 Gd1 106.8(3) . . ?
C13 N2 C27A 117.0(8) . . ?
C13 N2 C27 118.4(6) . . ?
C13 N2 Ni1 128.1(4) . . ?
C27A N2 Ni1 114.0(8) . . ?
C27 N2 Ni1 112.0(5) . . ?
C22 N3 C21 112.7(4) . . ?
C22 N3 C24 110.4(5) . . ?
C21 N3 C24 105.3(4) . . ?
C22 N3 Gd1 109.1(3) . . ?
C21 N3 Gd1 111.3(3) . . ?
C24 N3 Gd1 108.0(3) . . ?
C26 N4 C28 117.6(5) . . ?
C26 N4 C28A 121.4(8) . . ?
C26 N4 Ni1 125.8(4) . . ?
C28 N4 Ni1 114.4(4) . . ?
C28A N4 Ni1 109.7(9) . . ?
O5B N5 O5C 122.2(8) . . ?
O5B N5 O5A 121.5(8) . . ?
O5C N5 O5A 116.3(6) . . ?
O6B N6 O6C 121.6(5) . . ?
O6B N6 O6A 121.6(5) . . ?
O6C N6 O6A 116.7(5) . . ?
O7B N7 O7C 123.0(6) . . ?
O7B N7 O7A 121.1(6) . . ?
O7C N7 O7A 115.9(5) . . ?
O8C N8 O8A 122.1(6) . . ?
O8C N8 O8B 122.1(6) . . ?
O8A N8 O8B 115.8(6) . . ?
O1 C1 C6 123.0(5) . . ?
O1 C1 C2 118.8(5) . . ?
C6 C1 C2 118.3(5) . . ?
C3 C2 C1 119.4(5) . . ?
C3 C2 C8 119.2(5) . . ?
C1 C2 C8 121.5(5) . . ?
C4 C3 C2 122.5(5) . . ?
C4 C3 H3A 118.7 . . ?
C2 C3 H3A 118.7 . . ?
C5 C4 C3 117.5(5) . . ?
C5 C4 C7 121.7(6) . . ?
C3 C4 C7 120.8(6) . . ?
C4 C5 C6 121.7(5) . . ?
C4 C5 H5A 119.2 . . ?
C6 C5 H5A 119.2 . . ?
C1 C6 C5 120.5(5) . . ?
C1 C6 C13 123.6(5) . . ?
C5 C6 C13 115.9(5) . . ?
C4 C7 H7A 109.5 . . ?
C4 C7 H7B 109.5 . . ?
H7A C7 H7B 109.5 . . ?
C4 C7 H7C 109.5 . . ?
H7A C7 H7C 109.5 . . ?
H7B C7 H7C 109.5 . . ?
N1 C8 C2 114.1(4) . . ?
N1 C8 H8A 108.7 . . ?
C2 C8 H8A 108.7 . . ?
N1 C8 H8B 108.7 . . ?
C2 C8 H8B 108.7 . . ?
H8A C8 H8B 107.6 . . ?
N1 C9 C10 113.7(4) . . ?
N1 C9 H9A 108.8 . . ?
C10 C9 H9A 108.8 . . ?
N1 C9 H9B 108.8 . . ?
C10 C9 H9B 108.8 . . ?
H9A C9 H9B 107.7 . . ?
O2 C10 C9 110.9(4) . . ?
O2 C10 H10A 109.5 . . ?
C9 C10 H10A 109.5 . . ?
O2 C10 H10B 109.5 . . ?
C9 C10 H10B 109.5 . . ?
H10A C10 H10B 108.1 . . ?
N1 C11 C12 111.6(5) . . ?
N1 C11 H11A 109.3 . . ?
C12 C11 H11A 109.3 . . ?
N1 C11 H11B 109.3 . . ?
C12 C11 H11B 109.3 . . ?
H11A C11 H11B 108.0 . . ?
O3 C12 C11 108.2(5) . . ?
O3 C12 H12A 110.1 . . ?
C11 C12 H12A 110.1 . . ?
O3 C12 H12B 110.1 . . ?
C11 C12 H12B 110.1 . . ?
H12A C12 H12B 108.4 . . ?
N2 C13 C6 124.1(5) . . ?
N2 C13 H13 118.0 . . ?
C6 C13 H13 118.0 . . ?
O4 C14 C15 121.2(5) . . ?
O4 C14 C19 122.2(5) . . ?
C15 C14 C19 116.6(5) . . ?
C16 C15 C14 119.9(5) . . ?
C16 C15 C21 115.2(5) . . ?
C14 C15 C21 124.8(5) . . ?
C17 C16 C15 123.3(6) . . ?
C17 C16 H16 118.3 . . ?
C15 C16 H16 118.3 . . ?
C18 C17 C16 116.5(5) . . ?
C18 C17 C20 123.3(6) . . ?
C16 C17 C20 120.1(6) . . ?
C17 C18 C19 122.1(6) . . ?
C17 C18 H18 119.0 . . ?
C19 C18 H18 119.0 . . ?
C14 C19 C18 121.1(5) . . ?
C14 C19 C26 122.7(5) . . ?
C18 C19 C26 116.2(5) . . ?
C17 C20 H20A 109.5 . . ?
C17 C20 H20B 109.5 . . ?
H20A C20 H20B 109.5 . . ?
C17 C20 H20C 109.5 . . ?
H20A C20 H20C 109.5 . . ?
H20B C20 H20C 109.5 . . ?
N3 C21 C15 116.6(4) . . ?
N3 C21 H21A 108.1 . . ?
C15 C21 H21A 108.1 . . ?
N3 C21 H21B 108.1 . . ?
C15 C21 H21B 108.1 . . ?
H21A C21 H21B 107.3 . . ?
N3 C22 C23 112.9(4) . . ?
N3 C22 H22A 109.0 . . ?
C23 C22 H22A 109.0 . . ?
N3 C22 H22B 109.0 . . ?
C23 C22 H22B 109.0 . . ?
H22A C22 H22B 107.8 . . ?
O5 C23 C22 110.1(4) . . ?
O5 C23 H23A 109.6 . . ?
C22 C23 H23A 109.6 . . ?
O5 C23 H23B 109.6 . . ?
C22 C23 H23B 109.6 . . ?
H23A C23 H23B 108.2 . . ?
N3 C24 C25 113.1(5) . . ?
N3 C24 H24A 109.0 . . ?
C25 C24 H24A 109.0 . . ?
N3 C24 H24B 109.0 . . ?
C25 C24 H24B 109.0 . . ?
H24A C24 H24B 107.8 . . ?
O6 C25 C24 106.9(5) . . ?
N4 C26 C19 127.0(6) . . ?
N4 C26 H26 116.5 . . ?
C19 C26 H26 116.5 . . ?
N2 C27 C28 104.7(7) . . ?
N2 C27 H27A 110.8 . . ?
C28 C27 H27A 110.8 . . ?
N2 C27 H27B 110.8 . . ?
C28 C27 H27B 110.8 . . ?
H27A C27 H27B 108.9 . . ?
C27 C28 N4 100.9(7) . . ?
C27 C28 H28A 111.6 . . ?
N4 C28 H28A 111.6 . . ?
C27 C28 H28B 111.6 . . ?
N4 C28 H28B 111.6 . . ?
H28A C28 H28B 109.4 . . ?
N2 C27A C28A 103.3(13) . . ?
N2 C27A H27C 111.1 . . ?
C28A C27A H27C 111.1 . . ?
N2 C27A H27D 111.1 . . ?
C28A C27A H27D 111.1 . . ?
H27C C27A H27D 109.1 . . ?
C27A C28A N4 99.9(15) . . ?
C27A C28A H28C 111.8 . . ?
N4 C28A H28C 111.8 . . ?
C27A C28A H28D 111.8 . . ?
N4 C28A H28D 111.8 . . ?
H28C C28A H28D 109.5 . . ?
C2S C1S H1SA 109.5 . . ?
C2S C1S H1SB 109.5 . . ?
H1SA C1S H1SB 109.5 . . ?
C2S C1S H1SC 109.5 . . ?
H1SA C1S H1SC 109.5 . . ?
H1SB C1S H1SC 109.5 . . ?
N1S C2S C1S 167.8(17) . . ?

loop_
_geom_bond_atom_site_label_1
_geom_bond_atom_site_label_2
_geom_bond_distance
_geom_bond_site_symmetry_2
_geom_bond_publ_flag
Ni1 N4 1.844(5) . ?
Ni1 N2 1.848(5) . ?
Ni1 O1 1.876(3) . ?
Ni1 O4 1.901(3) . ?
Gd1 O2 2.284(3) . ?
Gd1 O5 2.293(3) . ?
Gd1 O1 2.418(3) . ?
Gd1 O6 2.445(4) . ?
Gd1 O4 2.474(3) . ?
Gd1 O3 2.481(4) . ?
Gd1 N3 2.558(4) . ?
Gd1 N1 2.570(4) . ?
Gd2 O5 2.280(3) . ?
Gd2 O2 2.286(3) . ?
Gd2 O8B 2.410(4) . ?
Gd2 O5C 2.465(5) . ?
Gd2 O6C 2.482(4) . ?
Gd2 O6A 2.511(4) . ?
Gd2 O5A 2.515(5) . ?
Gd2 O7C 2.542(4) . ?
Gd2 O7A 2.581(5) . ?
O1 C1 1.361(6) . ?
O2 C10 1.426(6) . ?
O3 C12 1.453(7) . ?
O3 H3 0.853(10) . ?
O4 C14 1.359(6) . ?
O5 C23 1.414(6) . ?
O5A N5 1.266(8) . ?
O5B N5 1.227(7) . ?
O5C N5 1.245(9) . ?
O6 C25 1.452(7) . ?
O6 H6 0.859(10) . ?
O6A N6 1.266(6) . ?
O6B N6 1.209(7) . ?
O6C N6 1.259(6) . ?
O7A N7 1.264(6) . ?
O7B N7 1.211(6) . ?
O7C N7 1.246(6) . ?
O8A N8 1.230(7) . ?
O8B N8 1.261(6) . ?
O8C N8 1.202(7) . ?
N1 C9 1.482(7) . ?
N1 C8 1.481(7) . ?
N1 C11 1.500(7) . ?
N2 C13 1.281(7) . ?
N2 C27A 1.491(14) . ?
N2 C27 1.493(9) . ?
N3 C22 1.489(7) . ?
N3 C21 1.489(7) . ?
N3 C24 1.491(7) . ?
N4 C26 1.266(8) . ?
N4 C28 1.532(10) . ?
N4 C28A 1.560(19) . ?
C1 C6 1.389(7) . ?
C1 C2 1.406(7) . ?
C2 C3 1.404(8) . ?
C2 C8 1.498(8) . ?
C3 C4 1.384(8) . ?
C3 H3A 0.9300 . ?
C4 C5 1.373(8) . ?
C4 C7 1.517(8) . ?
C5 C6 1.411(8) . ?
C5 H5A 0.9300 . ?
C6 C13 1.440(7) . ?
C7 H7A 0.9600 . ?
C7 H7B 0.9600 . ?
C7 H7C 0.9600 . ?
C8 H8A 0.9700 . ?
C8 H8B 0.9700 . ?
C9 C10 1.520(8) . ?
C9 H9A 0.9700 . ?
C9 H9B 0.9700 . ?
C10 H10A 0.9700 . ?
C10 H10B 0.9700 . ?
C11 C12 1.504(9) . ?
C11 H11A 0.9700 . ?
C11 H11B 0.9700 . ?
C12 H12A 0.9700 . ?
C12 H12B 0.9700 . ?
C13 H13 0.9300 . ?
C14 C15 1.404(8) . ?
C14 C19 1.406(7) . ?
C15 C16 1.397(8) . ?
C15 C21 1.513(8) . ?
C16 C17 1.394(9) . ?
C16 H16 0.9300 . ?
C17 C18 1.359(9) . ?
C17 C20 1.514(8) . ?
C18 C19 1.416(8) . ?
C18 H18 0.9300 . ?
C19 C26 1.431(8) . ?
C20 H20A 0.9600 . ?
C20 H20B 0.9600 . ?
C20 H20C 0.9600 . ?
C21 H21A 0.9700 . ?
C21 H21B 0.9700 . ?
C22 C23 1.524(7) . ?
C22 H22A 0.9700 . ?
C22 H22B 0.9700 . ?
C23 H23A 0.9700 . ?
C23 H23B 0.9700 . ?
C24 C25 1.517(9) . ?
C24 H24A 0.9700 . ?
C24 H24B 0.9700 . ?
C26 H26 0.9300 . ?
C27 C28 1.499(10) . ?
C27 H27A 0.9700 . ?
C27 H27B 0.9700 . ?
C28 H28A 0.9700 . ?
C28 H28B 0.9700 . ?
C27A C28A 1.494(17) . ?
C27A H27C 0.9700 . ?
C27A H27D 0.9700 . ?
C28A H28C 0.9700 . ?
C28A H28D 0.9700 . ?
N1S C2S 1.133(15) . ?
C1S C2S 1.392(16) . ?
C1S H1SA 0.9600 . ?
C1S H1SB 0.9600 . ?
C1S H1SC 0.9600 . ?

loop_
_geom_torsion_atom_site_label_1
_geom_torsion_atom_site_label_2
_geom_torsion_atom_site_label_3
_geom_torsion_atom_site_label_4
_geom_torsion
_geom_torsion_site_symmetry_1
_geom_torsion_site_symmetry_2
_geom_torsion_site_symmetry_3
_geom_torsion_site_symmetry_4
_geom_torsion_publ_flag
N2 Ni1 O1 C1 -5.7(4) . . . . ?
O4 Ni1 O1 C1 -179.3(4) . . . . ?
N2 Ni1 O1 Gd1 141.05(18) . . . . ?
O4 Ni1 O1 Gd1 -32.55(14) . . . . ?
N4 Ni1 N2 C13 -175.5(6) . . . . ?
O1 Ni1 N2 C13 -1.8(5) . . . . ?
N4 Ni1 N2 C27A -6.8(11) . . . . ?
O1 Ni1 N2 C27A 166.9(11) . . . . ?
N4 Ni1 N2 C27 18.7(6) . . . . ?
O1 Ni1 N2 C27 -167.6(6) . . . . ?
N2 Ni1 N4 C26 174.7(7) . . . . ?
O4 Ni1 N4 C26 -11.8(6) . . . . ?
N2 Ni1 N4 C28 11.7(6) . . . . ?
O4 Ni1 N4 C28 -174.8(6) . . . . ?
N2 Ni1 N4 C28A -25.4(10) . . . . ?
O4 Ni1 N4 C28A 148.2(10) . . . . ?
Gd2 O5C N5 O5B 178.8(6) . . . . ?
Gd2 O5C N5 O5A -1.4(7) . . . . ?
Gd2 O5A N5 O5B -178.8(6) . . . . ?
Gd2 O5A N5 O5C 1.4(6) . . . . ?
Gd2 O6C N6 O6B 179.5(6) . . . . ?
Gd2 O6C N6 O6A -1.9(6) . . . . ?
Gd2 O6A N6 O6B -179.6(6) . . . . ?
Gd2 O6A N6 O6C 1.9(6) . . . . ?
Gd2 O7C N7 O7B 176.1(5) . . . . ?
Gd2 O7C N7 O7A -3.4(5) . . . . ?
Gd2 O7A N7 O7B -176.1(5) . . . . ?
Gd2 O7A N7 O7C 3.3(5) . . . . ?
Gd2 O8B N8 O8C 76.4(8) . . . . ?
Gd2 O8B N8 O8A -105.0(7) . . . . ?
Ni1 O1 C1 C6 9.8(7) . . . . ?
Gd1 O1 C1 C6 -128.5(4) . . . . ?
Ni1 O1 C1 C2 -169.8(3) . . . . ?
Gd1 O1 C1 C2 51.9(6) . . . . ?
O1 C1 C2 C3 -177.1(5) . . . . ?
C6 C1 C2 C3 3.4(8) . . . . ?
O1 C1 C2 C8 2.8(7) . . . . ?
C6 C1 C2 C8 -176.7(5) . . . . ?
C1 C2 C3 C4 0.0(8) . . . . ?
C8 C2 C3 C4 -179.9(5) . . . . ?
C2 C3 C4 C5 -1.8(9) . . . . ?
C2 C3 C4 C7 177.4(6) . . . . ?
C3 C4 C5 C6 0.3(9) . . . . ?
C7 C4 C5 C6 -178.9(6) . . . . ?
O1 C1 C6 C5 175.6(5) . . . . ?
C2 C1 C6 C5 -4.9(8) . . . . ?
O1 C1 C6 C13 -5.9(8) . . . . ?
C2 C1 C6 C13 173.6(5) . . . . ?
C4 C5 C6 C1 3.1(9) . . . . ?
C4 C5 C6 C13 -175.5(5) . . . . ?
C9 N1 C8 C2 -55.1(6) . . . . ?
C11 N1 C8 C2 -176.2(5) . . . . ?
Gd1 N1 C8 C2 66.5(5) . . . . ?
C3 C2 C8 N1 110.0(6) . . . . ?
C1 C2 C8 N1 -69.9(7) . . . . ?
C8 N1 C9 C10 86.2(6) . . . . ?
C11 N1 C9 C10 -153.2(5) . . . . ?
Gd1 N1 C9 C10 -37.8(5) . . . . ?
Gd1 O2 C10 C9 -27.6(6) . . . . ?
Gd2 O2 C10 C9 150.0(4) . . . . ?
N1 C9 C10 O2 44.0(6) . . . . ?
C9 N1 C11 C12 173.4(5) . . . . ?
C8 N1 C11 C12 -62.9(6) . . . . ?
Gd1 N1 C11 C12 57.5(6) . . . . ?
Gd1 O3 C12 C11 7.9(7) . . . . ?
N1 C11 C12 O3 -43.9(7) . . . . ?
C27A N2 C13 C6 -163.0(13) . . . . ?
C27 N2 C13 C6 170.5(7) . . . . ?
Ni1 N2 C13 C6 5.5(9) . . . . ?
C1 C6 C13 N2 -2.0(9) . . . . ?
C5 C6 C13 N2 176.5(6) . . . . ?
Ni1 O4 C14 C15 -174.7(4) . . . . ?
Gd1 O4 C14 C15 -23.5(7) . . . . ?
Ni1 O4 C14 C19 4.6(7) . . . . ?
Gd1 O4 C14 C19 155.7(4) . . . . ?
O4 C14 C15 C16 -174.1(5) . . . . ?
C19 C14 C15 C16 6.6(8) . . . . ?
O4 C14 C15 C21 2.5(8) . . . . ?
C19 C14 C15 C21 -176.8(5) . . . . ?
C14 C15 C16 C17 -0.7(9) . . . . ?
C21 C15 C16 C17 -177.6(6) . . . . ?
C15 C16 C17 C18 -4.5(9) . . . . ?
C15 C16 C17 C20 177.6(6) . . . . ?
C16 C17 C18 C19 3.7(9) . . . . ?
C20 C17 C18 C19 -178.5(6) . . . . ?
O4 C14 C19 C18 173.3(5) . . . . ?
C15 C14 C19 C18 -7.4(8) . . . . ?
O4 C14 C19 C26 -10.4(8) . . . . ?
C15 C14 C19 C26 168.9(5) . . . . ?
C17 C18 C19 C14 2.3(9) . . . . ?
C17 C18 C19 C26 -174.3(6) . . . . ?
C22 N3 C21 C15 50.2(6) . . . . ?
C24 N3 C21 C15 170.5(5) . . . . ?
Gd1 N3 C21 C15 -72.7(5) . . . . ?
C16 C15 C21 N3 -131.1(5) . . . . ?
C14 C15 C21 N3 52.1(8) . . . . ?
C21 N3 C22 C23 -101.7(5) . . . . ?
C24 N3 C22 C23 141.0(5) . . . . ?
Gd1 N3 C22 C23 22.4(5) . . . . ?
Gd2 O5 C23 C22 -121.2(4) . . . . ?
Gd1 O5 C23 C22 52.2(5) . . . . ?
N3 C22 C23 O5 -48.3(6) . . . . ?
C22 N3 C24 C25 -68.8(6) . . . . ?
C21 N3 C24 C25 169.4(5) . . . . ?
Gd1 N3 C24 C25 50.4(6) . . . . ?
Gd1 O6 C25 C24 26.1(7) . . . . ?
N3 C24 C25 O6 -50.8(7) . . . . ?
C28 N4 C26 C19 172.1(7) . . . . ?
C28A N4 C26 C19 -148.2(14) . . . . ?
Ni1 N4 C26 C19 9.6(11) . . . . ?
C14 C19 C26 N4 3.2(11) . . . . ?
C18 C19 C26 N4 179.6(7) . . . . ?
C13 N2 C27 C28 148.1(8) . . . . ?
Ni1 N2 C27 C28 -44.6(10) . . . . ?
N2 C27 C28 N4 48.6(11) . . . . ?
C26 N4 C28 C27 158.1(8) . . . . ?
Ni1 N4 C28 C27 -37.5(10) . . . . ?
C13 N2 C27A C28A -152.2(16) . . . . ?
Ni1 N2 C27A C28A 38(2) . . . . ?
N2 C27A C28A N4 -52(2) . . . . ?
C26 N4 C28A C27A -148.3(14) . . . . ?
Ni1 N4 C28A C27A 51(2) . . . . ?
